data_7007004
loop_
_publ_author_name
'Prabusankar, Ganesan'
'Palanisami, Nallasamy'
'Murugavel, Ramaswamy'
'Butcher, Ray J.'

_publ_section_title
;
 Sterically encumbered acyclic diphosphazanes: synthesis, conformations
 and coordination behavior.
;
_journal_issue 17
_journal_name_full 'Dalton transactions (Cambridge, England : 2003)'
_journal_page_first 2140
_journal_page_last 2146
_journal_paper_doi 10.1039/b516316a
_journal_year 2006
_chemical_formula_sum 'C50 H76 N O4 P2'
_chemical_formula_weight 817.06
_chemical_name_systematic
;
?
;
_space_group_IT_number 15
_symmetry_cell_setting monoclinic
_symmetry_space_group_name_Hall '-C 2yc'
_symmetry_space_group_name_H-M 'C 1 2/c 1'
_atom_sites_solution_hydrogens geom
_atom_sites_solution_primary direct
_atom_sites_solution_secondary difmap
_audit_creation_method SHELXL-97
_cell_angle_alpha 90.00
_cell_angle_beta 106.65(3)
_cell_angle_gamma 90.00
_cell_formula_units_Z 4
_cell_length_a 25.910(5)
_cell_length_b 8.8881(18)
_cell_length_c 22.878(5)
_cell_measurement_temperature 293(2)
_cell_volume 5048(2)
_computing_structure_refinement 'SHELXL-97 (Sheldrick, 1997)'
_computing_structure_solution 'SHELXS-97 (Sheldrick, 1990)'
_diffrn_ambient_temperature 293(2)
_diffrn_measured_fraction_theta_full 0.973
_diffrn_measured_fraction_theta_max 0.973
_diffrn_radiation_monochromator graphite
_diffrn_radiation_source 'fine-focus sealed tube'
_diffrn_radiation_type MoK\a
_diffrn_radiation_wavelength 0.71073
_diffrn_reflns_av_R_equivalents 0.0500
_diffrn_reflns_av_sigmaI/netI 0.0621
_diffrn_reflns_limit_h_max 23
_diffrn_reflns_limit_h_min -24
_diffrn_reflns_limit_k_max 8
_diffrn_reflns_limit_k_min -8
_diffrn_reflns_limit_l_max 22
_diffrn_reflns_limit_l_min 0
_diffrn_reflns_number 2326
_diffrn_reflns_theta_full 20.00
_diffrn_reflns_theta_max 20.00
_diffrn_reflns_theta_min 3.52
_exptl_absorpt_coefficient_mu 0.126
_exptl_absorpt_correction_type none
_exptl_crystal_colour colourless
_exptl_crystal_density_diffrn 1.075
_exptl_crystal_density_method 'not measured'
_exptl_crystal_description needles
_exptl_crystal_F_000 1780
_exptl_crystal_size_max 0.5
_exptl_crystal_size_mid 0.2
_exptl_crystal_size_min 0.1
_refine_diff_density_max 0.267
_refine_diff_density_min -0.270
_refine_diff_density_rms 0.063
_refine_ls_extinction_coef 0.0023(7)
_refine_ls_extinction_expression Fc^*^=kFc[1+0.001xFc^2^\l^3^/sin(2\q)]^-1/4^
_refine_ls_extinction_method SHELXL
_refine_ls_goodness_of_fit_ref 1.061
_refine_ls_hydrogen_treatment mixed
_refine_ls_matrix_type full
_refine_ls_number_parameters 264
_refine_ls_number_reflns 2291
_refine_ls_number_restraints 0
_refine_ls_restrained_S_all 1.061
_refine_ls_R_factor_all 0.1415
_refine_ls_R_factor_gt 0.0985
_refine_ls_shift/su_max 0.000
_refine_ls_shift/su_mean 0.000
_refine_ls_structure_factor_coef Fsqd
_refine_ls_weighting_details 'calc w=1/[\s^2^(Fo^2^)+(0.0962P)^2^+41.1367P] where P=(Fo^2^+2Fc^2^)/3'
_refine_ls_weighting_scheme calc
_refine_ls_wR_factor_gt 0.2365
_refine_ls_wR_factor_ref 0.2623
_reflns_number_gt 1601
_reflns_number_total 2291
_reflns_threshold_expression >2sigma(I)
_cod_data_source_file b516316a.txt
_cod_data_source_block mur11a
_cod_depositor_comments
;
The following automatic conversions were performed:
'_symmetry_cell_setting' value 'Monoclinic' changed to 'monoclinic'
according to '/home/saulius/struct/CIF-dictionaries/cif_core.dic'
dictionary named 'cif_core.dic' version 2.4.1 from 2010-06-29.

Automatic conversion script
Id: cif_fix_enum 1527 2010-12-29 10:47:43Z saulius 
;
_cod_original_cell_volume 5047.5(18)
_cod_original_sg_symbol_H-M C2/c
_cod_database_code 7007004

loop_
_symmetry_equiv_pos_as_xyz
'x, y, z'
'-x, y, -z+1/2'
'x+1/2, y+1/2, z'
'-x+1/2, y+1/2, -z+1/2'
'-x, -y, -z'
'x, -y, z-1/2'
'-x+1/2, -y+1/2, -z'
'x+1/2, -y+1/2, z-1/2'

loop_
_atom_site_label
_atom_site_type_symbol
_atom_site_fract_x
_atom_site_fract_y
_atom_site_fract_z
_atom_site_U_iso_or_equiv
_atom_site_adp_type
_atom_site_occupancy
_atom_site_symmetry_multiplicity
_atom_site_calc_flag
_atom_site_refinement_flags
_atom_site_disorder_assembly
_atom_site_disorder_group
P1 P 0.04908(8) 0.1299(3) 0.79300(10) 0.0522(8) Uani 1 1 d . . .
O1 O 0.1049(2) 0.0570(6) 0.7833(2) 0.0646(17) Uani 1 1 d . . .
O2 O 0.0544(2) 0.0473(6) 0.8587(2) 0.0564(16) Uani 1 1 d . . .
N1 N 0.0000 0.0212(9) 0.7500 0.048(2) Uani 1 2 d S . .
C7 C 0.0000 -0.145(2) 0.7500 0.131(9) Uani 1 2 d S . .
H7A H -0.0274 -0.0823 0.7592 0.157 Uiso 0.50 1 calc PR . .
H7B H 0.0274 -0.0823 0.7408 0.157 Uiso 0.50 1 calc PR . .
C8 C 0.0175(8) -0.234(2) 0.7868(9) 0.092(7) Uani 0.50 1 d P . .
H8A H 0.0108 -0.3347 0.7717 0.080 Uiso 1 1 d R . .
H8B H 0.0556 -0.2179 0.8029 0.080 Uiso 1 1 d R . .
H8C H 0.0005 -0.2179 0.8185 0.080 Uiso 1 1 d R . .
C1 C 0.1301(4) 0.1309(14) 0.7446(5) 0.078(3) Uani 1 1 d . . .
C2 C 0.1565(4) 0.2685(14) 0.7636(5) 0.084(3) Uani 1 1 d . . .
C3 C 0.1816(4) 0.3358(15) 0.7221(6) 0.107(4) Uani 1 1 d . . .
H3A H 0.1994 0.4307 0.7333 0.080 Uiso 1 1 d R . .
C4 C 0.1818(5) 0.265(2) 0.6684(6) 0.116(4) Uani 1 1 d . . .
H4A H 0.1989 0.3135 0.6413 0.080 Uiso 1 1 d R . .
C5 C 0.1568(5) 0.1303(18) 0.6544(6) 0.112(4) Uani 1 1 d . . .
H5A H 0.1570 0.0831 0.6167 0.080 Uiso 1 1 d R . .
C6 C 0.1313(4) 0.0589(14) 0.6920(5) 0.083(3) Uani 1 1 d . . .
C21 C 0.1577(4) 0.3510(15) 0.8228(5) 0.092(3) Uani 1 1 d . . .
H21A H 0.1387 0.2885 0.8440 0.080 Uiso 1 1 d R . .
C22 C 0.2134(5) 0.367(2) 0.8607(6) 0.164(7) Uani 1 1 d . . .
H22A H 0.2146 0.4173 0.8982 0.080 Uiso 1 1 d R . .
H22B H 0.2281 0.2677 0.8695 0.080 Uiso 1 1 d R . .
H22C H 0.2341 0.4228 0.8394 0.080 Uiso 1 1 d R . .
C23 C 0.1280(7) 0.4984(17) 0.8115(7) 0.153(6) Uani 1 1 d . . .
H23A H 0.0918 0.4821 0.7864 0.080 Uiso 1 1 d R . .
H23B H 0.1273 0.5435 0.8494 0.080 Uiso 1 1 d R . .
H23C H 0.1463 0.5643 0.7908 0.080 Uiso 1 1 d R . .
C61 C 0.1065(5) -0.0955(15) 0.6740(5) 0.095(4) Uani 1 1 d . . .
H61A H 0.0862 -0.1200 0.7018 0.080 Uiso 1 1 d R . .
C62 C 0.0695(6) -0.1106(15) 0.6115(6) 0.139(5) Uani 1 1 d . . .
H62A H 0.0411 -0.0377 0.6060 0.080 Uiso 1 1 d R . .
H62B H 0.0894 -0.0916 0.5828 0.080 Uiso 1 1 d R . .
H62C H 0.0542 -0.2098 0.6050 0.080 Uiso 1 1 d R . .
C63 C 0.1489(6) -0.2152(17) 0.6848(8) 0.173(7) Uani 1 1 d . . .
H63A H 0.1334 -0.3132 0.6741 0.080 Uiso 1 1 d R . .
H63B H 0.1710 -0.1901 0.6590 0.080 Uiso 1 1 d R . .
H63C H 0.1705 -0.2155 0.7266 0.080 Uiso 1 1 d R . .
C11 C 0.0853(3) 0.1274(11) 0.9100(4) 0.061(2) Uani 1 1 d . . .
C12 C 0.1369(4) 0.0745(13) 0.9415(4) 0.073(3) Uani 1 1 d . . .
C13 C 0.1665(4) 0.157(2) 0.9896(5) 0.107(4) Uani 1 1 d . . .
H13A H 0.2018 0.1232 1.0119 0.080 Uiso 1 1 d R . .
C14 C 0.1483(6) 0.2903(18) 1.0061(5) 0.102(4) Uani 1 1 d . . .
H14A H 0.1703 0.3515 1.0383 0.080 Uiso 1 1 d R . .
C15 C 0.0982(5) 0.3337(13) 0.9775(5) 0.091(3) Uani 1 1 d . . .
H15A H 0.0841 0.4249 0.9894 0.080 Uiso 1 1 d R . .
C16 C 0.0647(4) 0.2552(12) 0.9304(4) 0.075(3) Uani 1 1 d . . .
C121 C 0.1552(4) -0.0794(15) 0.9238(4) 0.094(4) Uani 1 1 d . . .
H12A H 0.1327 -0.1066 0.8841 0.080 Uiso 1 1 d R . .
C122 C 0.2108(5) -0.0881(18) 0.9216(9) 0.189(8) Uani 1 1 d . . .
H12B H 0.2214 -0.1846 0.9100 0.080 Uiso 1 1 d R . .
H12C H 0.2151 -0.0133 0.8931 0.080 Uiso 1 1 d R . .
H12D H 0.2330 -0.0628 0.9617 0.080 Uiso 1 1 d R . .
C123 C 0.1497(7) -0.1977(17) 0.9678(7) 0.174(7) Uani 1 1 d . . .
H12E H 0.1599 -0.2955 0.9572 0.080 Uiso 1 1 d R . .
H12F H 0.1724 -0.1697 1.0073 0.080 Uiso 1 1 d R . .
H12G H 0.1128 -0.2000 0.9687 0.080 Uiso 1 1 d R . .
C161 C 0.0059(4) 0.2983(13) 0.9031(5) 0.090(3) Uani 1 1 d . . .
H16A H -0.0100 0.2287 0.8709 0.080 Uiso 1 1 d R . .
C162 C -0.0246(4) 0.2899(15) 0.9515(6) 0.122(5) Uani 1 1 d . . .
H16B H -0.0214 0.1893 0.9674 0.080 Uiso 1 1 d R . .
H16C H -0.0092 0.3593 0.9840 0.080 Uiso 1 1 d R . .
H16D H -0.0620 0.3136 0.9337 0.080 Uiso 1 1 d R . .
C163 C -0.0006(5) 0.4520(16) 0.8740(6) 0.140(5) Uani 1 1 d . . .
H16E H 0.0184 0.4560 0.8437 0.080 Uiso 1 1 d R . .
H16F H -0.0378 0.4769 0.8557 0.080 Uiso 1 1 d R . .
H16G H 0.0150 0.5227 0.9059 0.080 Uiso 1 1 d R . .

loop_
_atom_site_aniso_label
_atom_site_aniso_U_11
_atom_site_aniso_U_22
_atom_site_aniso_U_33
_atom_site_aniso_U_23
_atom_site_aniso_U_13
_atom_site_aniso_U_12
P1 0.0463(13) 0.0616(15) 0.0488(14) 0.0002(12) 0.0138(10) 0.0032(11)
O1 0.057(3) 0.087(4) 0.059(4) 0.014(3) 0.032(3) 0.014(3)
O2 0.058(3) 0.081(4) 0.029(3) 0.000(3) 0.010(3) 0.014(3)
N1 0.055(6) 0.038(6) 0.055(6) 0.000 0.020(5) 0.000
C7 0.19(2) 0.036(11) 0.23(3) 0.000 0.17(2) 0.000
C8 0.126(18) 0.041(13) 0.089(16) -0.002(12) -0.002(13) -0.023(12)
C1 0.049(6) 0.106(8) 0.084(8) 0.011(7) 0.029(6) 0.012(6)
C2 0.061(6) 0.111(9) 0.092(8) 0.008(7) 0.043(6) -0.006(6)
C3 0.083(8) 0.115(10) 0.128(11) 0.007(9) 0.041(8) -0.009(7)
C4 0.111(10) 0.159(14) 0.101(10) 0.026(10) 0.067(8) -0.009(10)
C5 0.121(10) 0.149(12) 0.099(9) -0.009(9) 0.082(8) -0.001(9)
C6 0.072(7) 0.122(10) 0.071(7) 0.005(7) 0.046(6) 0.007(7)
C21 0.076(7) 0.120(10) 0.082(8) 0.009(7) 0.025(6) -0.025(7)
C22 0.116(11) 0.26(2) 0.107(10) 0.020(12) 0.017(9) -0.041(12)
C23 0.205(16) 0.131(12) 0.142(13) -0.029(11) 0.082(12) -0.031(13)
C61 0.104(8) 0.134(11) 0.063(7) -0.011(7) 0.049(6) -0.002(9)
C62 0.185(14) 0.107(10) 0.135(13) -0.031(9) 0.064(11) 0.015(10)
C63 0.158(14) 0.129(12) 0.220(19) 0.067(13) 0.034(13) 0.003(12)
C11 0.064(6) 0.085(7) 0.040(5) 0.001(5) 0.024(5) 0.006(5)
C12 0.054(6) 0.122(9) 0.042(6) 0.014(6) 0.010(5) 0.012(6)
C13 0.066(7) 0.182(14) 0.058(8) 0.003(9) -0.006(6) -0.016(9)
C14 0.097(10) 0.141(12) 0.054(7) -0.041(8) 0.000(7) -0.041(9)
C15 0.108(10) 0.097(8) 0.071(8) -0.019(7) 0.028(7) -0.021(8)
C16 0.081(7) 0.092(8) 0.062(6) -0.012(6) 0.038(6) -0.001(6)
C121 0.070(7) 0.151(11) 0.055(6) 0.014(7) 0.009(5) 0.038(7)
C122 0.121(12) 0.153(15) 0.31(2) 0.019(15) 0.080(14) 0.040(11)
C123 0.28(2) 0.130(13) 0.151(15) -0.005(12) 0.121(15) 0.030(13)
C161 0.083(8) 0.092(8) 0.094(8) -0.020(7) 0.022(6) 0.015(6)
C162 0.101(8) 0.140(11) 0.132(10) -0.064(9) 0.043(8) 0.006(8)
C163 0.137(12) 0.151(13) 0.133(11) -0.001(11) 0.039(9) 0.053(10)

loop_
_atom_type_symbol
_atom_type_description
_atom_type_scat_dispersion_real
_atom_type_scat_dispersion_imag
_atom_type_scat_source
C C 0.0033 0.0016 'International Tables Vol C Tables 4.2.6.8 and 6.1.1.4'
H H 0.0000 0.0000 'International Tables Vol C Tables 4.2.6.8 and 6.1.1.4'
N N 0.0061 0.0033 'International Tables Vol C Tables 4.2.6.8 and 6.1.1.4'
O O 0.0106 0.0060 'International Tables Vol C Tables 4.2.6.8 and 6.1.1.4'
P P 0.1023 0.0942 'International Tables Vol C Tables 4.2.6.8 and 6.1.1.4'

loop_
_geom_angle_atom_site_label_1
_geom_angle_atom_site_label_2
_geom_angle_atom_site_label_3
_geom_angle
_geom_angle_site_symmetry_1
_geom_angle_site_symmetry_3
_geom_angle_publ_flag
O2 P1 O1 95.8(3) . . ?
O2 P1 N1 97.5(3) . . ?
O1 P1 N1 103.9(3) . . ?
C1 O1 P1 118.8(5) . . ?
C11 O2 P1 114.5(5) . . ?
C7 N1 P1 125.3(2) . . ?
C7 N1 P1 125.3(2) . 2_556 ?
P1 N1 P1 109.5(5) . 2_556 ?
C8 C7 C8 93(2) 2_556 . ?
C8 C7 N1 133.5(11) 2_556 . ?
C8 C7 N1 133.5(11) . . ?
C7 C8 C8 43.5(11) . 2_556 ?
C6 C1 O1 117.8(10) . . ?
C6 C1 C2 123.0(10) . . ?
O1 C1 C2 119.0(9) . . ?
C1 C2 C3 115.7(11) . . ?
C1 C2 C21 124.9(9) . . ?
C3 C2 C21 119.3(11) . . ?
C4 C3 C2 121.3(12) . . ?
C5 C4 C3 119.3(12) . . ?
C4 C5 C6 122.7(12) . . ?
C1 C6 C5 117.9(12) . . ?
C1 C6 C61 123.0(9) . . ?
C5 C6 C61 119.1(11) . . ?
C22 C21 C23 112.7(13) . . ?
C22 C21 C2 109.7(10) . . ?
C23 C21 C2 112.6(10) . . ?
C62 C61 C63 109.7(11) . . ?
C62 C61 C6 116.6(11) . . ?
C63 C61 C6 111.4(10) . . ?
C16 C11 C12 120.1(9) . . ?
C16 C11 O2 120.8(8) . . ?
C12 C11 O2 119.1(9) . . ?
C13 C12 C11 117.8(11) . . ?
C13 C12 C121 123.1(10) . . ?
C11 C12 C121 118.8(9) . . ?
C12 C13 C14 122.1(11) . . ?
C15 C14 C13 118.6(10) . . ?
C14 C15 C16 123.4(11) . . ?
C15 C16 C11 117.7(10) . . ?
C15 C16 C161 122.1(10) . . ?
C11 C16 C161 120.2(9) . . ?
C122 C121 C123 105.9(11) . . ?
C122 C121 C12 116.0(11) . . ?
C123 C121 C12 110.7(9) . . ?
C163 C161 C16 112.4(10) . . ?
C163 C161 C162 110.3(10) . . ?
C16 C161 C162 110.7(9) . . ?

loop_
_geom_bond_atom_site_label_1
_geom_bond_atom_site_label_2
_geom_bond_distance
_geom_bond_site_symmetry_2
_geom_bond_publ_flag
P1 O2 1.642(5) . ?
P1 O1 1.658(5) . ?
P1 N1 1.674(5) . ?
O1 C1 1.404(11) . ?
O2 C11 1.410(10) . ?
N1 C7 1.473(19) . ?
N1 P1 1.674(5) 2_556 ?
C7 C8 1.151(16) 2_556 ?
C7 C8 1.151(16) . ?
C8 C8 1.67(4) 2_556 ?
C1 C6 1.371(14) . ?
C1 C2 1.408(14) . ?
C2 C3 1.426(14) . ?
C2 C21 1.534(15) . ?
C3 C4 1.382(16) . ?
C4 C5 1.355(17) . ?
C5 C6 1.380(15) . ?
C6 C61 1.521(15) . ?
C21 C22 1.462(14) . ?
C21 C23 1.503(17) . ?
C61 C62 1.483(15) . ?
C61 C63 1.497(16) . ?
C11 C16 1.391(12) . ?
C11 C12 1.407(12) . ?
C12 C13 1.361(15) . ?
C12 C121 1.539(14) . ?
C13 C14 1.369(16) . ?
C14 C15 1.333(15) . ?
C15 C16 1.364(13) . ?
C16 C161 1.522(13) . ?
C121 C122 1.459(14) . ?
C121 C123 1.491(16) . ?
C161 C163 1.508(16) . ?
C161 C162 1.535(14) . ?

loop_
_geom_torsion_atom_site_label_1
_geom_torsion_atom_site_label_2
_geom_torsion_atom_site_label_3
_geom_torsion_atom_site_label_4
_geom_torsion
_geom_torsion_site_symmetry_1
_geom_torsion_site_symmetry_2
_geom_torsion_site_symmetry_3
_geom_torsion_site_symmetry_4
_geom_torsion_publ_flag
O2 P1 O1 C1 -157.5(7) . . . . ?
N1 P1 O1 C1 103.3(7) . . . . ?
O1 P1 O2 C11 87.4(5) . . . . ?
N1 P1 O2 C11 -167.7(5) . . . . ?
O2 P1 N1 C7 -49.8(2) . . . . ?
O1 P1 N1 C7 48.0(2) . . . . ?
O2 P1 N1 P1 130.2(2) . . . 2_556 ?
O1 P1 N1 P1 -132.0(2) . . . 2_556 ?
P1 N1 C7 C8 -148.3(16) . . . 2_556 ?
P1 N1 C7 C8 31.7(16) 2_556 . . 2_556 ?
P1 N1 C7 C8 31.7(16) . . . . ?
P1 N1 C7 C8 -148.3(16) 2_556 . . . ?
N1 C7 C8 C8 180.000(13) . . . 2_556 ?
P1 O1 C1 C6 -114.0(8) . . . . ?
P1 O1 C1 C2 71.1(9) . . . . ?
C6 C1 C2 C3 4.7(15) . . . . ?
O1 C1 C2 C3 179.4(8) . . . . ?
C6 C1 C2 C21 -178.2(10) . . . . ?
O1 C1 C2 C21 -3.6(14) . . . . ?
C1 C2 C3 C4 -3.2(16) . . . . ?
C21 C2 C3 C4 179.5(11) . . . . ?
C2 C3 C4 C5 1.3(19) . . . . ?
C3 C4 C5 C6 -1(2) . . . . ?
O1 C1 C6 C5 -178.9(9) . . . . ?
C2 C1 C6 C5 -4.2(15) . . . . ?
O1 C1 C6 C61 0.3(14) . . . . ?
C2 C1 C6 C61 175.0(9) . . . . ?
C4 C5 C6 C1 2.1(18) . . . . ?
C4 C5 C6 C61 -177.1(12) . . . . ?
C1 C2 C21 C22 119.9(12) . . . . ?
C3 C2 C21 C22 -63.1(14) . . . . ?
C1 C2 C21 C23 -113.7(12) . . . . ?
C3 C2 C21 C23 63.3(13) . . . . ?
C1 C6 C61 C62 129.2(11) . . . . ?
C5 C6 C61 C62 -51.6(14) . . . . ?
C1 C6 C61 C63 -103.9(12) . . . . ?
C5 C6 C61 C63 75.3(14) . . . . ?
P1 O2 C11 C16 74.4(8) . . . . ?
P1 O2 C11 C12 -107.1(7) . . . . ?
C16 C11 C12 C13 -3.6(13) . . . . ?
O2 C11 C12 C13 177.9(8) . . . . ?
C16 C11 C12 C121 170.9(8) . . . . ?
O2 C11 C12 C121 -7.6(12) . . . . ?
C11 C12 C13 C14 -2.7(16) . . . . ?
C121 C12 C13 C14 -177.0(10) . . . . ?
C12 C13 C14 C15 6.1(18) . . . . ?
C13 C14 C15 C16 -3.1(18) . . . . ?
C14 C15 C16 C11 -3.0(16) . . . . ?
C14 C15 C16 C161 173.3(11) . . . . ?
C12 C11 C16 C15 6.4(13) . . . . ?
O2 C11 C16 C15 -175.1(8) . . . . ?
C12 C11 C16 C161 -170.0(9) . . . . ?
O2 C11 C16 C161 8.5(13) . . . . ?
C13 C12 C121 C122 -46.9(15) . . . . ?
C11 C12 C121 C122 138.9(11) . . . . ?
C13 C12 C121 C123 73.7(14) . . . . ?
C11 C12 C121 C123 -100.5(12) . . . . ?
C15 C16 C161 C163 63.3(13) . . . . ?
C11 C16 C161 C163 -120.4(10) . . . . ?
C15 C16 C161 C162 -60.5(13) . . . . ?
C11 C16 C161 C162 115.7(10) . . . . ?
